data_1576552
loop_
_publ_author_name
'Sapegin, Denis A.'
'Kuznetsov, Danila A.'
'Penny, Edward J.'
'Cockcroft, Jeremy K.'
'Bear, Joseph C.'

_publ_section_title
;
 Molecular insight into a disulfonimide-bearing diol: synthesis,
 characterisation and access to poly(disulfonimide)s
;
_journal_issue 6
_journal_name_full 'Polymer Chemistry'
_journal_page_first 679
_journal_page_last 689
_journal_paper_doi 10.1039/D5PY01171J
_journal_volume 17
_journal_year 2026
_chemical_formula_moiety '0.5(C14 H8 Cl4 O12 S4)'
_chemical_formula_sum 'C15 H14 Cl2 O6 S2'
_chemical_formula_weight 425.28
_chemical_name_systematic '3,4-bischlorosulfonyl-benzoic acid'
_space_group_crystal_system orthorhombic
_space_group_IT_number 55
_space_group_name_Hall '-P 2 2ab'
_space_group_name_H-M_alt 'P b a m'
_atom_sites_solution_hydrogens mixed
_atom_sites_solution_primary dual
_audit_creation_date 2025-10-24
_audit_creation_method
;
Olex2 1.5
(compiled 2024.02.16 svn.r378c4104 for OlexSys, GUI svn.r6928)
;
_audit_update_record
;
2025-10-24 deposited with the CCDC.	2026-01-12 downloaded from the CCDC.
;
_cell_angle_alpha 90
_cell_angle_beta 90
_cell_angle_gamma 90
_cell_formula_units_Z 4
_cell_length_a 17.6722(4)
_cell_length_b 14.9571(3)
_cell_length_c 6.8177(3)
_cell_measurement_reflns_used 12311
_cell_measurement_temperature 130
_cell_measurement_theta_max 72.9370
_cell_measurement_theta_min 3.8570
_cell_volume 1802.09(10)
_computing_cell_refinement 'CrysAlisPro 1.171.43.144a (Rigaku OD, 2024)'
_computing_data_collection 'CrysAlisPro system (CCD 43.143a 64-bit (release 25-10-2024))'
_computing_data_reduction 'CrysAlisPro 1.171.43.144a (Rigaku OD, 2024)'
_computing_molecular_graphics 'Olex2 1.5 (Dolomanov et al., 2009)'
_computing_publication_material 'Olex2 1.5 (Dolomanov et al., 2009)'
_computing_structure_refinement 'SHELXL 2014/7 (Sheldrick, 2015)'
_computing_structure_solution 'SHELXT 2014/5 (Sheldrick, 2014)'
_diffrn_ambient_environment N~2~
_diffrn_ambient_temperature 130
_diffrn_detector 'Hybrid Pixel Array Detector'
_diffrn_detector_area_resol_mean 10.0000
_diffrn_detector_type 'HyPix-Arc 100'
_diffrn_measured_fraction_theta_full 0.996
_diffrn_measured_fraction_theta_max 0.981
_diffrn_measurement_details
;
List of Runs (angles in degrees, time in seconds):

  # Type    Start    End  Width  t~exp~   \w     \q     \k     \f   Frames
#--------------------------------------------------------------------------
  1  \w     35.00  86.00   0.50    4.00    --   50.35  68.00 -22.00  102
  2  \w     52.00  77.00   0.50    4.00    --   50.49  68.00 -22.00   50
  3  \w      2.00  60.00   0.50    4.00    --   50.49 -68.00-155.00  116
  4  \w     88.00 168.00   0.50    4.00    --  102.86  68.00 -22.00  160
  5  \w     37.00 110.00   0.50    4.00    --  102.86 -68.00-155.00  146
  6  \w    -39.00 -12.00   0.50    4.00    --    2.00 124.00-119.57   54
  7  \w    -54.00 -29.00   0.50    4.00    --   18.00 162.00 -40.81   50
  8  \w     -1.00  27.00   0.50    4.00    --   26.00  96.00-145.88   56
  9  \w     -1.00  25.00   0.50    4.00    --   30.00 100.00 110.13   52
 10  \w     15.00  40.00   0.50    4.00    --   42.00  90.00-127.00   50
 11  \w     15.00  46.00   0.50    4.00    --   42.00  90.00   0.39   62
 12  \w     27.00  61.00   0.50    4.00    --   50.49 -57.00   0.00   68
 13  \w     -9.00  23.00   0.50    4.00    --   50.49 -57.00   0.00   64
 14  \w     44.00  70.00   0.50    4.00    --   50.49  38.00 120.00   52
 15  \w     34.00  96.00   0.50    4.00    --   50.49-125.00-180.00  124
 16  \w     70.00  96.00   0.50    4.00    --   50.49-125.00 -90.00   52
 17  \w     87.00 117.00   0.50    4.00    --   54.00  25.00  35.50   60
 18  \w     31.00  65.00   0.50    4.00    --   54.00  83.00 167.05   68
 19  \w     31.00  64.00   0.50    4.00    --   54.00  83.00  83.37   66
 20  \w     32.00  58.00   0.50    4.00    --   54.00  82.00  12.06   52
 21  \w     36.00  79.00   0.50    4.00    --   54.00  25.00  35.50   86
 22  \w     90.00 115.00   0.50    4.00    --   58.00  83.00 -95.75   50
 23  \w     35.00  61.00   0.50    4.00    --   58.00  83.00  39.44   52
 24  \w     36.00  64.00   0.50    4.00    --   58.00  83.00 -95.75   56
 25  \w     85.00 113.00   0.50    4.00    --   58.00  81.00 121.81   56
 26  \w     36.00  62.00   0.50    4.00    --   58.00  81.00 121.81   52
 27  \w     41.00  67.00   0.50    4.00    --   62.00  83.00 -46.01   52
 28  \w     42.00  81.00   0.50    4.00    --   62.00  78.00-124.33   78
 29  \w     94.00 120.00   0.50    4.00    --   62.00  82.00 -68.10   52
 30  \w     40.00  66.00   0.50    4.00    --   62.00  82.00 -68.10   52
 31  \w     45.00  70.00   0.50    4.00    --   66.00  82.00 -20.82   50
 32  \w     45.00  71.00   0.50    4.00    --   66.00  83.00 -63.85   52
 33  \w     95.00 125.00   0.50    4.00    --   66.00  82.00 167.15   60
 34  \w     46.00  72.00   0.50    4.00    --   66.00  82.00 167.15   52
 35  \w     46.00  73.00   0.50    4.00    --   66.00  82.00 106.29   54
 36  \w     47.00  73.00   0.50    4.00    --   70.00  83.00-145.45   52
 37  \w     82.00 130.00   0.50    4.00    --   70.00  83.00-145.45   96
 38  \w    102.00 127.00   0.50    4.00    --   70.00  83.00 125.38   50
 39  \w     47.00  81.00   0.50    4.00    --   70.00  83.00 125.38   68
 40  \w     92.00 118.00   0.50    4.00    --   70.00  83.00  33.95   52
 41  \w    100.00 129.00   0.50    4.00    --   70.00  82.00-119.34   58
 42  \w     55.00  97.00   0.50    4.00    --   70.00  82.00-119.34   84
 43  \w     48.00  86.00   0.50    4.00    --   70.00  82.00  59.99   76
 44  \w     93.00 123.00   0.50    4.00    --   70.00  82.00  59.99   60
 45  \w     49.00  81.00   0.50    4.00    --   70.00  83.00-169.07   64
 46  \w     47.00  75.00   0.50    4.00    --   70.00  83.00  33.95   56
 47  \w    106.00 132.00   0.50    4.00    --   70.00  76.00  85.83   52
 48  \w     51.00  84.00   0.50    4.00    --   70.00  76.00  85.83   66
 49  \w     97.00 131.00   0.50    4.00    --   74.00  77.00 -50.34   68
 50  \w     54.00  80.00   0.50    4.00    --   74.00  77.00 -50.34   52
 51  \w    106.00 136.00   0.50    4.00    --   74.00  75.00  -4.89   60
 52  \w     56.00  89.00   0.50    4.00    --   74.00  75.00  -4.89   66
 53  \w     83.00 139.00   0.50    4.00    --  102.86  77.00-150.00  112
 54  \w     93.00 119.00   0.50    4.00    --  102.86  57.00-180.00   52
 55  \w     45.00 107.00   0.50    4.00    --  102.86 -99.00 -30.00  124
 56  \w    139.00 165.00   0.50    4.00    --  102.86  77.00 -60.00   52
 57  \w     84.00 123.00   0.50    4.00    --  102.86  77.00 -60.00   78
 58  \w    113.00 159.00   0.50    4.00    --  102.86  77.00-180.00   92
 59  \w     96.00 171.00   0.50    4.00    --  102.86  57.00-120.00  150
 60  \w    126.00 160.00   0.50    4.00    --  102.86  77.00 120.00   68
 61  \w     83.00 111.00   0.50    4.00    --  102.86  77.00-180.00   56
 62  \w     83.00 108.00   0.50    4.00    --  102.86  77.00 120.00   50
 63  \w     42.00 101.00   0.50    4.00    --  102.86 -77.00  30.00  118
 64  \w     93.00 121.00   0.50    4.00    --  102.86  57.00  30.00   56
 65  \w     93.00 118.00   0.50    4.00    --  102.86  57.00 -90.00   50
 66  \w     95.00 123.00   0.50    4.00    --  102.86  57.00 150.00   56
 67  \w    139.00 169.00   0.50    4.00    --  102.86  57.00 150.00   60
 68  \w     84.00 154.00   0.50    4.00    --  102.86  77.00  30.00  140
 69  \w    135.00 160.00   0.50    4.00    --  102.86  77.00   0.00   50
 70  \w     83.00 108.00   0.50    4.00    --  102.86  77.00   0.00   50
 71  \w    136.00 164.00   0.50    4.00    --  102.86  77.00 150.00   56
 72  \w     58.00 108.00   0.50    4.00    --  102.86 -99.00-150.00  100
 73  \w     83.00 109.00   0.50    4.00    --  102.86  77.00 150.00   52
 74  \w     83.00 159.00   0.50    4.00    --  102.86  77.00  60.00  152
 75  \w     83.00 147.00   0.50    4.00    --  102.86  77.00 -90.00  128
 76  \w    101.00 162.00   0.50    4.00    --  102.86 125.00 -90.00  122
 77  \w     83.00 158.00   0.50    4.00    --  102.86  77.00  90.00  150
 78  \w     64.00  99.00   0.50    4.00    --  108.02-120.00  -8.22   70
 79  \w     58.00  90.00   0.50    4.00    --  108.02 -97.00 175.72   64
 80  \w     53.00 120.00   0.50    4.00    --  108.02 -52.00-120.12  134
 81  \w     37.00 119.00   0.50    4.00    --  108.02 -52.00  68.55  164
 82  \w     35.00 114.00   0.50    4.00    --  108.02 -38.00 -29.99  158
 83  \w     41.00 113.00   0.50    4.00    --  108.02 -47.00 165.32  144
 84  \w     47.00 109.00   0.50    4.00    --  108.02-102.00  75.68  124
;
_diffrn_measurement_device 'four-circle diffractometer'
_diffrn_measurement_device_type 'SuperNova, Dual, Cu at home/near, HyPix-Arc 100'
_diffrn_measurement_method '\w scans'
_diffrn_orient_matrix_type 'CrysAlisPro convention (1999,Acta A55,543-557)'
_diffrn_orient_matrix_UB_11 0.1027666000
_diffrn_orient_matrix_UB_12 -0.0142108000
_diffrn_orient_matrix_UB_13 -0.0017372000
_diffrn_orient_matrix_UB_21 0.0056815000
_diffrn_orient_matrix_UB_22 0.1423964000
_diffrn_orient_matrix_UB_23 0.0675276000
_diffrn_orient_matrix_UB_31 -0.0037151000
_diffrn_orient_matrix_UB_32 -0.1749507000
_diffrn_orient_matrix_UB_33 0.0550789000
_diffrn_radiation_monochromator mirror
_diffrn_radiation_probe x-ray
_diffrn_radiation_type 'Cu K\a'
_diffrn_radiation_wavelength 1.54184
_diffrn_reflns_av_R_equivalents 0.0758
_diffrn_reflns_av_unetI/netI 0.0221
_diffrn_reflns_Laue_measured_fraction_full 0.996
_diffrn_reflns_Laue_measured_fraction_max 0.981
_diffrn_reflns_limit_h_max 22
_diffrn_reflns_limit_h_min -22
_diffrn_reflns_limit_k_max 18
_diffrn_reflns_limit_k_min -18
_diffrn_reflns_limit_l_max 8
_diffrn_reflns_limit_l_min -8
_diffrn_reflns_number 40469
_diffrn_reflns_point_group_measured_fraction_full 0.996
_diffrn_reflns_point_group_measured_fraction_max 0.981
_diffrn_reflns_theta_full 67.684
_diffrn_reflns_theta_max 78.866
_diffrn_reflns_theta_min 3.872
_diffrn_source 'micro-focus sealed X-ray tube'
_diffrn_source_type 'SuperNova (Cu) X-ray Source'
_exptl_absorpt_coefficient_mu 5.683
_exptl_absorpt_correction_T_max 0.879
_exptl_absorpt_correction_T_min 0.310
_exptl_absorpt_correction_type gaussian
_exptl_absorpt_process_details
;
CrysAlisPro 1.171.43.144a (Rigaku Oxford Diffraction, 2024)
Numerical absorption correction based on gaussian integration over
a multifaceted crystal model
Empirical absorption correction using spherical harmonics,
implemented in SCALE3 ABSPACK scaling algorithm.
;
_exptl_crystal_colour 'clear yellow'
_exptl_crystal_colour_lustre clear
_exptl_crystal_colour_primary yellow
_exptl_crystal_density_diffrn 1.568
_exptl_crystal_description plate
_exptl_crystal_F_000 872
_exptl_crystal_recrystallization_method 'Crystallized from p-xylene'
_exptl_crystal_size_max 0.263
_exptl_crystal_size_mid 0.253
_exptl_crystal_size_min 0.126
_refine_diff_density_max 0.485
_refine_diff_density_min -0.382
_refine_diff_density_rms 0.078
_refine_ls_extinction_method none
_refine_ls_goodness_of_fit_ref 1.099
_refine_ls_hydrogen_treatment mixed
_refine_ls_matrix_type full
_refine_ls_number_parameters 123
_refine_ls_number_reflns 2078
_refine_ls_number_restraints 3
_refine_ls_restrained_S_all 1.101
_refine_ls_R_factor_all 0.0812
_refine_ls_R_factor_gt 0.0741
_refine_ls_shift/su_max 0.000
_refine_ls_shift/su_mean 0.000
_refine_ls_structure_factor_coef Fsqd
_refine_ls_weighting_details 'w=1/[\s^2^(Fo^2^)+(0.1136P)^2^+2.0238P] where P=(Fo^2^+2Fc^2^)/3'
_refine_ls_weighting_scheme calc
_refine_ls_wR_factor_gt 0.2211
_refine_ls_wR_factor_ref 0.2285
_reflns_Friedel_coverage 0.000
_reflns_number_gt 1749
_reflns_number_total 2078
_reflns_threshold_expression 'I > 2\s(I)'
_cod_data_source_file d5py01171j2.cif
_cod_data_source_block exp_930
_cod_original_cell_volume 1802.09(9)
_cod_database_code 1576552
_shelx_shelxl_version_number 2014/7
_chemical_oxdiff_formula 'C7 H4 Cl2 O6 S2 C8 H10'
_chemical_oxdiff_usercomment 'Cut from large plate'
_shelx_space_group_comment
;
The symmetry employed for this shelxl refinement is uniquely defined
by the following loop, which should always be used as a source of
symmetry information in preference to the above space-group names.
They are only intended as comments.
;
_shelx_estimated_absorpt_t_max 0.535
_shelx_estimated_absorpt_t_min 0.316
_olex2_refinement_description
;
1. Fixed Uiso
 At 1.2 times of:
  All C(H) groups
 At 1.5 times of:
  All O(H) groups
2. Restrained distances
 H2-O2
 0.84 with sigma of 0.02
 Cl1-O3 \\sim Cl1-O4
 with sigma of 0.02
 Cl2-O5 \\sim Cl2-O6
 with sigma of 0.02
3. Others
 Fixed Sof: Cl1(0.5) Cl2(0.5) O3(0.5) O4(0.5) O5(0.5) O6(0.5)
4.a Aromatic/amide H refined with riding coordinates:
 C3(H3), C6(H6), C7(H7)
;
_smtbx_masks_special_details
;
A solvent mask was calculated and 178 electrons were 
found in a volume of 699\%A^3^ in 1 void per unit cell. 
This is consistent with the presence of 
0.5[C8H10] per formula unit 
which account for 232 electrons 
per unit cell.
;
_smtbx_masks_void_probe_radius 1.2
_smtbx_masks_void_truncation_radius 1.2
_olex2_submission_special_instructions 'No special instructions were received'
_oxdiff_exptl_absorpt_empirical_details
;
Empirical correction (ABSPACK) includes:
- Absorption correction using spherical harmonics
- Frame scaling
;
_oxdiff_exptl_absorpt_empirical_full_max 3.254
_oxdiff_exptl_absorpt_empirical_full_min 0.288

loop_
_space_group_symop_operation_xyz
'x, y, z'
'-x, -y, z'
'-x+1/2, y+1/2, -z'
'x+1/2, -y+1/2, -z'
'-x, -y, -z'
'x, y, -z'
'x-1/2, -y-1/2, z'
'-x-1/2, y-1/2, z'

loop_
_atom_site_label
_atom_site_type_symbol
_atom_site_fract_x
_atom_site_fract_y
_atom_site_fract_z
_atom_site_U_iso_or_equiv
_atom_site_adp_type
_atom_site_occupancy
_atom_site_site_symmetry_order
_atom_site_calc_flag
_atom_site_refinement_flags_posn
_atom_site_refinement_flags_adp
_atom_site_refinement_flags_occupancy
_atom_site_disorder_assembly
_atom_site_disorder_group
Cl1 Cl 0.18464(13) 0.6599(2) 0.7580(5) 0.1006(9) Uani 0.5 1 d D . P A -1
Cl2 Cl 0.31086(17) 0.47807(19) 0.2243(7) 0.1286(14) Uani 0.5 1 d D . P B -1
S1 S 0.21292(7) 0.68846(8) 0.5000 0.0762(6) Uani 1 2 d S T P . .
S2 S 0.33555(7) 0.50562(8) 0.5000 0.0851(7) Uani 1 2 d S T P . .
O1 O 0.52295(16) 0.8956(2) 0.5000 0.0588(9) Uani 1 2 d S T P . .
O2 O 0.40521(17) 0.9494(2) 0.5000 0.0571(9) Uani 1 2 d DS T P . .
H2 H 0.427(3) 1.000(2) 0.5000 0.086 Uiso 1 2 d DS U P . .
O3 O 0.1915(3) 0.6166(4) 0.3641(12) 0.0813(19) Uani 0.5 1 d D . P A -1
O4 O 0.1844(2) 0.7759(3) 0.448(2) 0.089(6) Uani 0.5 1 d D . P A .
O5 O 0.2688(3) 0.4943(4) 0.6178(13) 0.104(3) Uani 0.5 1 d D . P B -1
O6 O 0.4016(2) 0.4556(3) 0.5656(8) 0.069(2) Uani 0.5 1 d D . P B -1
C1 C 0.4544(2) 0.8844(3) 0.5000 0.0458(10) Uani 1 2 d S T P . .
C2 C 0.4209(2) 0.7935(3) 0.5000 0.0496(11) Uani 1 2 d S T P A .
C3 C 0.3422(2) 0.7805(3) 0.5000 0.0512(11) Uani 1 2 d S T P . .
H3 H 0.3091 0.8305 0.5000 0.061 Uiso 1 2 calc R U P A .
C4 C 0.3130(2) 0.6950(3) 0.5000 0.0534(11) Uani 1 2 d S T P A .
C5 C 0.3624(3) 0.6212(3) 0.5000 0.0599(13) Uani 1 2 d S T P A .
C6 C 0.4400(2) 0.6343(3) 0.5000 0.0646(15) Uani 1 2 d S T P . .
H6 H 0.4732 0.5843 0.5000 0.077 Uiso 1 2 calc R U P B .
C7 C 0.4694(2) 0.7203(3) 0.5000 0.0530(12) Uani 1 2 d S T P A .
H7 H 0.5226 0.7292 0.5000 0.064 Uiso 1 2 calc R U P . .

loop_
_atom_site_aniso_label
_atom_site_aniso_U_11
_atom_site_aniso_U_22
_atom_site_aniso_U_33
_atom_site_aniso_U_23
_atom_site_aniso_U_13
_atom_site_aniso_U_12
Cl1 0.0524(11) 0.1064(19) 0.143(3) 0.0054(18) 0.0381(14) -0.0055(12)
Cl2 0.0951(18) 0.0753(15) 0.215(4) -0.058(2) 0.015(2) -0.0144(13)
S1 0.0309(6) 0.0478(7) 0.1498(16) 0.000 0.000 -0.0006(4)
S2 0.0384(7) 0.0411(7) 0.1758(19) 0.000 0.000 -0.0025(4)
O1 0.0327(14) 0.0459(16) 0.098(3) 0.000 0.000 -0.0025(12)
O2 0.0384(15) 0.0400(16) 0.093(3) 0.000 0.000 -0.0020(12)
O3 0.036(2) 0.054(3) 0.153(6) -0.006(4) 0.009(3) -0.004(2)
O4 0.0343(18) 0.048(2) 0.185(17) -0.005(4) -0.003(4) 0.0085(16)
O5 0.051(3) 0.054(3) 0.206(8) 0.018(4) 0.042(4) -0.004(2)
O6 0.043(2) 0.043(2) 0.120(7) 0.004(2) 0.010(2) 0.0007(16)
C1 0.0366(19) 0.042(2) 0.058(3) 0.000 0.000 0.0020(16)
C2 0.035(2) 0.041(2) 0.073(3) 0.000 0.000 0.0015(16)
C3 0.037(2) 0.045(2) 0.071(3) 0.000 0.000 0.0022(17)
C4 0.036(2) 0.044(2) 0.081(3) 0.000 0.000 -0.0025(17)
C5 0.037(2) 0.038(2) 0.105(4) 0.000 0.000 -0.0025(17)
C6 0.032(2) 0.042(2) 0.119(5) 0.000 0.000 0.0030(17)
C7 0.034(2) 0.041(2) 0.085(3) 0.000 0.000 0.0023(16)

loop_
_atom_type_symbol
_atom_type_description
_atom_type_scat_dispersion_real
_atom_type_scat_dispersion_imag
_atom_type_scat_source
C C 0.0181 0.0091 'International Tables Vol C Tables 4.2.6.8 and 6.1.1.4'
H H 0.0000 0.0000 'International Tables Vol C Tables 4.2.6.8 and 6.1.1.4'
Cl Cl 0.3639 0.7018 'International Tables Vol C Tables 4.2.6.8 and 6.1.1.4'
O O 0.0492 0.0322 'International Tables Vol C Tables 4.2.6.8 and 6.1.1.4'
S S 0.3331 0.5567 'International Tables Vol C Tables 4.2.6.8 and 6.1.1.4'

loop_
_exptl_crystal_face_index_h
_exptl_crystal_face_index_k
_exptl_crystal_face_index_l
_exptl_crystal_face_perp_dist
1 0 0 0.0675
-1 0 0 0.0589
0 0 -1 0.1197
0 0 1 0.1336
0 4 1 0.1182
0 -4 2 0.1126

loop_
_geom_angle_atom_site_label_1
_geom_angle_atom_site_label_2
_geom_angle_atom_site_label_3
_geom_angle
_geom_angle_site_symmetry_1
_geom_angle_site_symmetry_3
_geom_angle_publ_flag
O3 S1 Cl1 110.9(4) . . ?
O3 S1 C4 107.3(2) . . ?
O4 S1 Cl1 110.1(5) . . ?
O4 S1 Cl1 83.2(5) 6_556 . ?
O4 S1 O3 136.7(4) 6_556 . ?
O4 S1 O3 114.6(6) . . ?
O4 S1 O4 28.6(11) 6_556 . ?
O4 S1 C4 107.3(2) . . ?
O4 S1 C4 107.3(2) 6_556 . ?
C4 S1 Cl1 106.16(9) . . ?
O5 S2 Cl2 109.1(4) . . ?
O5 S2 O6 115.2(4) . . ?
O5 S2 C5 109.4(3) . . ?
O6 S2 Cl2 111.3(2) . . ?
O6 S2 C5 106.4(2) . . ?
C5 S2 Cl2 105.07(10) . . ?
C1 O2 H2 112(5) . . ?
O4 O4 S1 75.7(5) 6_556 . ?
O1 C1 O2 124.0(4) . . ?
O1 C1 C2 121.4(4) . . ?
O2 C1 C2 114.6(4) . . ?
C3 C2 C1 121.5(4) . . ?
C7 C2 C1 118.4(4) . . ?
C7 C2 C3 120.1(4) . . ?
C2 C3 H3 120.0 . . ?
C4 C3 C2 119.9(4) . . ?
C4 C3 H3 120.0 . . ?
C3 C4 S1 115.2(3) . . ?
C3 C4 C5 119.7(4) . . ?
C5 C4 S1 125.1(3) . . ?
C4 C5 S2 126.3(3) . . ?
C6 C5 S2 113.5(3) . . ?
C6 C5 C4 120.2(4) . . ?
C5 C6 H6 120.0 . . ?
C5 C6 C7 120.1(4) . . ?
C7 C6 H6 120.0 . . ?
C2 C7 H7 120.0 . . ?
C6 C7 C2 120.0(4) . . ?
C6 C7 H7 120.0 . . ?

loop_
_geom_bond_atom_site_label_1
_geom_bond_atom_site_label_2
_geom_bond_distance
_geom_bond_site_symmetry_2
_geom_bond_publ_flag
Cl1 S1 1.877(3) . ?
Cl2 S2 1.973(5) . ?
S1 O3 1.469(6) . ?
S1 O4 1.446(5) . ?
S1 O4 1.446(5) 6_556 ?
S1 C4 1.772(5) . ?
S2 O5 1.437(6) . ?
S2 O6 1.457(4) . ?
S2 C5 1.793(5) . ?
O1 C1 1.222(5) . ?
O2 H2 0.85(2) . ?
O2 C1 1.304(5) . ?
O4 O4 0.72(3) 6_556 ?
C1 C2 1.483(6) . ?
C2 C3 1.404(6) . ?
C2 C7 1.390(6) . ?
C3 H3 0.9500 . ?
C3 C4 1.378(6) . ?
C4 C5 1.408(6) . ?
C5 C6 1.385(6) . ?
C6 H6 0.9500 . ?
C6 C7 1.388(6) . ?
C7 H7 0.9500 . ?

loop_
_geom_torsion_atom_site_label_1
_geom_torsion_atom_site_label_2
_geom_torsion_atom_site_label_3
_geom_torsion_atom_site_label_4
_geom_torsion
_geom_torsion_site_symmetry_1
_geom_torsion_site_symmetry_2
_geom_torsion_site_symmetry_3
_geom_torsion_site_symmetry_4
_geom_torsion_publ_flag
Cl1 S1 O4 O4 20.59(12) . . . 6_556 ?
Cl1 S1 C4 C3 -102.76(13) . . . . ?
Cl1 S1 C4 C5 77.24(13) . . . . ?
Cl2 S2 C5 C4 80.59(11) . . . . ?
Cl2 S2 C5 C6 -99.41(11) . . . . ?
S1 C4 C5 S2 0.0 . . . . ?
S1 C4 C5 C6 180.0 . . . . ?
S2 C5 C6 C7 180.0 . . . . ?
O1 C1 C2 C3 180.0 . . . . ?
O1 C1 C2 C7 0.0 . . . . ?
O2 C1 C2 C3 0.0 . . . . ?
O2 C1 C2 C7 180.0 . . . . ?
O3 S1 O4 O4 146.4(3) . . . 6_556 ?
O3 S1 C4 C3 138.6(3) . . . . ?
O3 S1 C4 C5 -41.4(3) . . . . ?
O4 S1 C4 C3 15.0(6) . . . . ?
O4 S1 C4 C3 -15.0(6) 6_556 . . . ?
O4 S1 C4 C5 165.0(6) 6_556 . . . ?
O4 S1 C4 C5 -165.0(6) . . . . ?
O5 S2 C5 C4 -36.4(4) . . . . ?
O5 S2 C5 C6 143.6(4) . . . . ?
O6 S2 C5 C4 -161.3(2) . . . . ?
O6 S2 C5 C6 18.7(2) . . . . ?
C1 C2 C3 C4 180.0 . . . . ?
C1 C2 C7 C6 180.0 . . . . ?
C2 C3 C4 S1 180.0 . . . . ?
C2 C3 C4 C5 0.0 . . . . ?
C3 C2 C7 C6 0.0 . . . . ?
C3 C4 C5 S2 180.0 . . . . ?
C3 C4 C5 C6 0.0 . . . . ?
C4 S1 O4 O4 -94.57(17) . . . 6_556 ?
C4 C5 C6 C7 0.0 . . . . ?
C5 C6 C7 C2 0.0 . . . . ?
C7 C2 C3 C4 0.0 . . . . ?

loop_
_exptl_oxdiff_crystal_face_indexfrac_h
_exptl_oxdiff_crystal_face_indexfrac_k
_exptl_oxdiff_crystal_face_indexfrac_l
_exptl_oxdiff_crystal_face_x
_exptl_oxdiff_crystal_face_y
_exptl_oxdiff_crystal_face_z
1.0004 0.0003 0.0004 0.1028 0.0057 -0.0037
-1.0004 -0.0003 -0.0004 -0.1028 -0.0057 0.0037
0.0004 -0.0003 -1.0001 0.0018 -0.0676 -0.0550
-0.0004 0.0003 1.0001 -0.0018 0.0676 0.0550
-0.0255 4.4012 1.1694 -0.0672 0.7055 -0.7055
-0.1084 -4.3786 1.6433 0.0482 -0.5131 0.8569

loop_
_smtbx_masks_void_nr
_smtbx_masks_void_average_x
_smtbx_masks_void_average_y
_smtbx_masks_void_average_z
_smtbx_masks_void_volume
_smtbx_masks_void_count_electrons
_smtbx_masks_void_content
1 -0.514 -0.495 0.000 698.9 178.1 '4 C8H10'
